data_1561596
loop_
_publ_author_name
'Latshaw, Allison M.'
'Yeon, Jeongho'
'Smith, Mark D.'
'zur Loye, Hans-Conrad'

_publ_section_title
;
 Synthesis, structure, and polymorphism of A3LnSi2O7 (A=Na, K; Ln=Sm, Ho,
 Yb)
;
_journal_name_full 'Journal of Solid State Chemistry'
_journal_page_first 100
_journal_page_last 106
_journal_paper_doi 10.1016/j.jssc.2015.12.013
_journal_volume 235
_journal_year 2016
_chemical_formula_moiety '0.17(Na18 O42 Si12 Yb6)'
_chemical_formula_sum 'Na3 O7 Si2 Yb'
_chemical_formula_weight 410.19
_space_group_crystal_system hexagonal
_space_group_IT_number 176
_space_group_name_Hall '-P 6c'
_space_group_name_H-M_alt 'P 63/m'
_atom_sites_solution_hydrogens .
_cell_angle_alpha 90
_cell_angle_beta 90
_cell_angle_gamma 120
_cell_formula_units_Z 6
_cell_length_a 9.3770(2)
_cell_length_b 9.3770(2)
_cell_length_c 13.7187(4)
_cell_measurement_temperature 294(2)
_cell_volume 1044.65(4)
_computing_molecular_graphics 'Olex2 (Dolomanov et al., 2009)'
_computing_publication_material 'Olex2 (Dolomanov et al., 2009)'
_computing_structure_refinement 'ShelXL (Sheldrick, 2008)'
_diffrn_ambient_temperature 294.15
_diffrn_measured_fraction_theta_full 1.000
_diffrn_measured_fraction_theta_max 1.000
_diffrn_measurement_device_type 'CCD area detector'
_diffrn_measurement_method 'phi and omega scans'
_diffrn_radiation_type MoK\a
_diffrn_radiation_wavelength 0.71073
_diffrn_reflns_av_R_equivalents 0.0335
_diffrn_reflns_av_unetI/netI 0.0129
_diffrn_reflns_Laue_measured_fraction_full 1.000
_diffrn_reflns_Laue_measured_fraction_max 1.000
_diffrn_reflns_limit_h_max 12
_diffrn_reflns_limit_h_min -12
_diffrn_reflns_limit_k_max 12
_diffrn_reflns_limit_k_min -12
_diffrn_reflns_limit_l_max 18
_diffrn_reflns_limit_l_min -18
_diffrn_reflns_number 14399
_diffrn_reflns_point_group_measured_fraction_full 1.000
_diffrn_reflns_point_group_measured_fraction_max 1.000
_diffrn_reflns_theta_full 25.242
_diffrn_reflns_theta_max 28.351
_diffrn_reflns_theta_min 2.508
_exptl_absorpt_coefficient_mu 13.954
_exptl_crystal_colour 'pale yellow'
_exptl_crystal_density_diffrn 3.912
_exptl_crystal_description 'hexagonal prism'
_exptl_crystal_F_000 1122
_exptl_crystal_size_max 0.16
_exptl_crystal_size_mid 0.08
_exptl_crystal_size_min 0.08
_refine_diff_density_max 0.736
_refine_diff_density_min -0.811
_refine_diff_density_rms 0.141
_refine_ls_extinction_coef 0.0078(2)
_refine_ls_extinction_expression Fc^*^=kFc[1+0.001xFc^2^\l^3^/sin(2\q)]^-1/4^
_refine_ls_extinction_method 'SHELXL-2014/7 (Sheldrick 2014'
_refine_ls_goodness_of_fit_ref 1.273
_refine_ls_hydrogen_treatment undef
_refine_ls_matrix_type full
_refine_ls_number_parameters 64
_refine_ls_number_reflns 920
_refine_ls_number_restraints 0
_refine_ls_restrained_S_all 1.273
_refine_ls_R_factor_all 0.0143
_refine_ls_R_factor_gt 0.0142
_refine_ls_shift/su_max 0.000
_refine_ls_shift/su_mean 0.000
_refine_ls_structure_factor_coef Fsqd
_refine_ls_weighting_details 'w=1/[\s^2^(Fo^2^)+4.2070P] where P=(Fo^2^+2Fc^2^)/3'
_refine_ls_weighting_scheme calc
_refine_ls_wR_factor_gt 0.0349
_refine_ls_wR_factor_ref 0.0349
_reflns_Friedel_coverage 0.000
_reflns_Friedel_fraction_full .
_reflns_Friedel_fraction_max .
_reflns_number_gt 917
_reflns_number_total 920
_reflns_threshold_expression 'I > 2\s(I)'
_cod_data_source_file mmc3.cif
_cod_data_source_block Na3YbSi2O7
_cod_original_cell_volume 1044.65(5)
_cod_database_code 1561596
_shelx_space_group_comment
;
The symmetry employed for this shelxl refinement is uniquely defined
by the following loop, which should always be used as a source of
symmetry information in preference to the above space-group names.
They are only intended as comments.
;
_shelx_estimated_absorpt_t_max 0.401
_shelx_estimated_absorpt_t_min 0.214
_olex2_refinement_description
;
;
_shelx_shelxl_version_number 2014/7
_olex2_submission_special_instructions 'No special instructions were received'

loop_
_space_group_symop_operation_xyz
'x, y, z'
'-y, x-y, z'
'-x+y, -x, z'
'-x, -y, z+1/2'
'y, -x+y, z+1/2'
'x-y, x, z+1/2'
'-x, -y, -z'
'y, -x+y, -z'
'x-y, x, -z'
'x, y, -z-1/2'
'-y, x-y, -z-1/2'
'-x+y, -x, -z-1/2'

loop_
_atom_site_label
_atom_site_type_symbol
_atom_site_fract_x
_atom_site_fract_y
_atom_site_fract_z
_atom_site_U_iso_or_equiv
_atom_site_adp_type
_atom_site_occupancy
_atom_site_site_symmetry_order
_atom_site_calc_flag
_atom_site_refinement_flags_posn
_atom_site_refinement_flags_adp
_atom_site_refinement_flags_occupancy
_atom_site_disorder_assembly
_atom_site_disorder_group
Yb1 Yb 0.0000 0.0000 0.2500 0.00694(9) Uani 1 6 d S T P . .
Yb2 Yb 0.6667 0.3333 -0.01841(2) 0.00761(9) Uani 1 3 d S T P . .
Si1 Si 0.34703(10) 0.01870(10) 0.14069(6) 0.00790(16) Uani 1 1 d . . . . .
Na1 Na 0.0000 0.0000 0.0000 0.0202(7) Uani 1 6 d S T P . .
Na2 Na 0.6667 0.3333 -0.2500 0.0141(6) Uani 1 6 d S T P . .
Na3 Na 0.6667 0.3333 0.2500 0.0500(16) Uani 1 6 d S T P . .
Na4 Na 1.01495(16) 0.68374(16) 0.08950(11) 0.0180(3) Uani 1 1 d . . . . .
O1 O 0.4427(3) 0.1719(3) 0.06573(17) 0.0160(5) Uani 1 1 d . . . . .
O2 O 0.1514(3) -0.0460(3) 0.14043(16) 0.0131(4) Uani 1 1 d . . . . .
O3 O 0.3876(3) -0.1264(3) 0.11920(16) 0.0140(4) Uani 1 1 d . . . . .
O4 O 0.4219(4) 0.0987(4) 0.2500 0.0125(6) Uani 1 2 d S T P . .

loop_
_atom_site_aniso_label
_atom_site_aniso_U_11
_atom_site_aniso_U_22
_atom_site_aniso_U_33
_atom_site_aniso_U_23
_atom_site_aniso_U_13
_atom_site_aniso_U_12
Yb1 0.00662(10) 0.00662(10) 0.00758(15) 0.000 0.000 0.00331(5)
Yb2 0.00738(9) 0.00738(9) 0.00806(13) 0.000 0.000 0.00369(5)
Si1 0.0083(3) 0.0073(3) 0.0083(4) 0.0003(3) 0.0011(3) 0.0040(3)
Na1 0.0209(10) 0.0209(10) 0.0190(16) 0.000 0.000 0.0104(5)
Na2 0.0147(9) 0.0147(9) 0.0129(14) 0.000 0.000 0.0073(5)
Na3 0.0064(10) 0.0064(10) 0.137(5) 0.000 0.000 0.0032(5)
Na4 0.0146(6) 0.0163(6) 0.0239(7) -0.0025(5) -0.0004(5) 0.0084(5)
O1 0.0172(11) 0.0160(11) 0.0146(11) 0.0052(9) 0.0049(9) 0.0081(9)
O2 0.0089(9) 0.0172(10) 0.0139(10) -0.0022(8) -0.0006(8) 0.0071(8)
O3 0.0151(10) 0.0126(10) 0.0165(11) -0.0026(8) -0.0003(9) 0.0087(9)
O4 0.0129(14) 0.0122(14) 0.0090(14) 0.000 0.000 0.0037(12)

loop_
_atom_type_symbol
_atom_type_description
_atom_type_scat_dispersion_real
_atom_type_scat_dispersion_imag
_atom_type_scat_source
O O 0.0106 0.0060 'International Tables Vol C Tables 4.2.6.8 and 6.1.1.4'
Na Na 0.0362 0.0249 'International Tables Vol C Tables 4.2.6.8 and 6.1.1.4'
Si Si 0.0817 0.0704 'International Tables Vol C Tables 4.2.6.8 and 6.1.1.4'
Yb Yb -0.3850 5.5486 'International Tables Vol C Tables 4.2.6.8 and 6.1.1.4'

loop_
_geom_angle_atom_site_label_1
_geom_angle_atom_site_label_2
_geom_angle_atom_site_label_3
_geom_angle
_geom_angle_site_symmetry_1
_geom_angle_site_symmetry_3
Si1 Yb1 Si1 126.259(6) 3 11_556
Si1 Yb1 Si1 126.259(6) 3 10_556
Si1 Yb1 Si1 50.63(3) . 10_556
Si1 Yb1 Si1 126.258(6) . 11_556
Si1 Yb1 Si1 103.044(15) 10_556 11_556
Si1 Yb1 Si1 103.045(15) . 3
Na1 Yb1 Si1 64.684(13) . .
Na1 Yb1 Si1 64.683(13) 4 11_556
Na1 Yb1 Si1 64.683(13) 4 10_556
Na1 Yb1 Si1 115.316(13) 4 .
Na1 Yb1 Si1 115.317(13) . 10_556
Na1 Yb1 Si1 115.317(13) 4 3
Na1 Yb1 Si1 115.317(13) . 11_556
Na1 Yb1 Si1 64.683(13) . 3
Na1 Yb1 Na1 180.0 . 4
O2 Yb1 Si1 116.92(6) 11_556 .
O2 Yb1 Si1 68.72(6) 10_556 .
O2 Yb1 Si1 101.28(6) 12_556 10_556
O2 Yb1 Si1 83.22(6) 2 .
O2 Yb1 Si1 101.28(6) 2 3
O2 Yb1 Si1 116.92(6) 3 11_556
O2 Yb1 Si1 116.92(6) 2 10_556
O2 Yb1 Si1 101.28(6) 10_556 11_556
O2 Yb1 Si1 116.92(6) 10_556 3
O2 Yb1 Si1 68.72(6) 2 11_556
O2 Yb1 Si1 20.98(6) 3 3
O2 Yb1 Si1 140.03(6) . 11_556
O2 Yb1 Si1 140.03(6) 11_556 3
O2 Yb1 Si1 20.98(6) 11_556 11_556
O2 Yb1 Si1 20.98(6) . .
O2 Yb1 Si1 83.21(6) 12_556 11_556
O2 Yb1 Si1 101.28(6) 3 .
O2 Yb1 Si1 68.72(6) 12_556 3
O2 Yb1 Si1 140.03(6) 3 10_556
O2 Yb1 Si1 140.03(6) 12_556 .
O2 Yb1 Si1 83.21(6) 11_556 10_556
O2 Yb1 Si1 83.22(6) . 3
O2 Yb1 Si1 68.72(6) . 10_556
O2 Yb1 Si1 20.98(6) 10_556 10_556
O2 Yb1 Na1 48.13(6) . .
O2 Yb1 Na1 48.13(6) 11_556 4
O2 Yb1 Na1 131.87(6) . 4
O2 Yb1 Na1 48.13(6) 3 .
O2 Yb1 Na1 131.87(6) 2 4
O2 Yb1 Na1 131.87(6) 11_556 .
O2 Yb1 Na1 131.87(6) 3 4
O2 Yb1 Na1 131.87(6) 10_556 .
O2 Yb1 Na1 48.13(6) 12_556 4
O2 Yb1 Na1 131.87(6) 12_556 .
O2 Yb1 Na1 48.13(6) 2 .
O2 Yb1 Na1 48.13(6) 10_556 4
O2 Yb1 O2 80.31(8) 3 2
O2 Yb1 O2 136.28(4) . 12_556
O2 Yb1 O2 80.31(8) . 2
O2 Yb1 O2 83.75(11) 11_556 2
O2 Yb1 O2 80.31(8) 11_556 12_556
O2 Yb1 O2 136.28(4) 10_556 2
O2 Yb1 O2 136.28(4) 3 10_556
O2 Yb1 O2 80.31(8) . 3
O2 Yb1 O2 83.75(11) 3 12_556
O2 Yb1 O2 136.28(4) . 11_556
O2 Yb1 O2 80.31(8) 10_556 12_556
O2 Yb1 O2 136.28(4) 3 11_556
O2 Yb1 O2 136.28(4) 12_556 2
O2 Yb1 O2 83.74(11) . 10_556
O2 Yb1 O2 80.31(8) 11_556 10_556
Na2 Yb2 Na4 72.37(3) . 7_765
Na2 Yb2 Na4 72.37(3) . 8_565
Na2 Yb2 Na4 114.32(2) . .
Na2 Yb2 Na4 72.37(3) . 9_545
Na2 Yb2 Na4 114.32(2) . 3_665
Na4 Yb2 Na4 69.70(4) 8_565 .
Na4 Yb2 Na4 172.788(19) 9_545 .
Na4 Yb2 Na4 74.28(4) 7_765 .
Na4 Yb2 Na4 69.70(4) 7_765 3_665
Na4 Yb2 Na4 172.788(19) 8_565 3_665
Na4 Yb2 Na4 111.25(2) 7_765 9_545
Na4 Yb2 Na4 111.25(2) 7_765 8_565
Na4 Yb2 Na4 74.28(4) 9_545 3_665
Na4 Yb2 Na4 104.22(3) . 3_665
Na4 Yb2 Na4 111.25(2) 9_545 8_565
O1 Yb2 Na2 121.60(6) 3_665 .
O1 Yb2 Na2 121.60(6) 2_655 .
O1 Yb2 Na2 121.60(6) . .
O1 Yb2 Na4 39.27(6) 3_665 .
O1 Yb2 Na4 66.20(6) . 3_665
O1 Yb2 Na4 50.81(7) . 9_545
O1 Yb2 Na4 122.03(7) . .
O1 Yb2 Na4 50.81(7) 2_655 7_765
O1 Yb2 Na4 113.23(6) 3_665 7_765
O1 Yb2 Na4 122.03(7) 3_665 3_665
O1 Yb2 Na4 135.52(6) . 7_765
O1 Yb2 Na4 113.23(6) . 8_565
O1 Yb2 Na4 135.52(6) 2_655 8_565
O1 Yb2 Na4 113.24(6) 2_655 9_545
O1 Yb2 Na4 50.81(7) 3_665 8_565
O1 Yb2 Na4 66.20(6) 2_655 .
O1 Yb2 Na4 39.27(6) 2_655 3_665
O1 Yb2 Na4 135.52(6) 3_665 9_545
O1 Yb2 O1 95.06(8) 2_655 3_665
O1 Yb2 O1 95.06(8) 2_655 .
O1 Yb2 O1 95.06(8) 3_665 .
O1 Yb2 O3 173.11(8) 2_655 9
O1 Yb2 O3 173.11(8) . 8_665
O1 Yb2 O3 173.11(8) 3_665 7_655
O1 Yb2 O3 90.15(8) 3_665 9
O1 Yb2 O3 88.94(8) 2_655 7_655
O1 Yb2 O3 90.15(8) . 7_655
O1 Yb2 O3 88.94(8) . 9
O1 Yb2 O3 90.15(8) 2_655 8_665
O1 Yb2 O3 88.94(8) 3_665 8_665
O3 Yb2 Na2 51.57(6) 9 .
O3 Yb2 Na2 51.57(6) 8_665 .
O3 Yb2 Na2 51.57(6) 7_655 .
O3 Yb2 Na4 46.49(6) 9 8_565
O3 Yb2 Na4 139.50(6) 9 3_665
O3 Yb2 Na4 122.81(6) 9 7_765
O3 Yb2 Na4 122.81(6) 7_655 8_565
O3 Yb2 Na4 46.49(6) 8_665 7_765
O3 Yb2 Na4 65.28(6) 8_665 8_565
O3 Yb2 Na4 64.30(6) 7_655 3_665
O3 Yb2 Na4 65.28(6) 9 9_545
O3 Yb2 Na4 122.81(6) 8_665 9_545
O3 Yb2 Na4 65.28(6) 7_655 7_765
O3 Yb2 Na4 139.50(6) 7_655 .
O3 Yb2 Na4 46.49(6) 7_655 9_545
O3 Yb2 Na4 64.30(6) 8_665 .
O3 Yb2 Na4 116.18(6) 9 .
O3 Yb2 Na4 116.18(6) 8_665 3_665
O3 Yb2 O3 85.44(9) 7_655 8_665
O3 Yb2 O3 85.44(9) 8_665 9
O3 Yb2 O3 85.44(9) 7_655 9
Na3 Si1 Yb1 104.67(2) . .
Na4 Si1 Yb1 67.80(3) 1_445 .
Na4 Si1 Yb1 165.22(4) 3_665 .
Na4 Si1 Yb1 112.92(3) 9_545 .
Na4 Si1 Yb1 68.23(3) 2_655 .
Na4 Si1 Na3 73.53(3) 3_665 .
Na4 Si1 Na3 74.81(3) 2_655 .
Na4 Si1 Na3 165.85(4) 1_445 .
Na4 Si1 Na3 118.43(3) 9_545 .
Na4 Si1 Na4 123.97(5) 2_655 3_665
Na4 Si1 Na4 79.89(4) 9_545 3_665
Na4 Si1 Na4 111.42(5) 2_655 1_445
Na4 Si1 Na4 76.29(4) 9_545 2_655
Na4 Si1 Na4 75.70(4) 9_545 1_445
Na4 Si1 Na4 110.50(5) 1_445 3_665
O1 Si1 Yb1 113.79(9) . .
O1 Si1 Na3 69.33(9) . .
O1 Si1 Na4 51.64(9) . 9_545
O1 Si1 Na4 124.37(10) . 1_445
O1 Si1 Na4 79.67(9) . 3_665
O1 Si1 Na4 46.05(9) . 2_655
O1 Si1 O4 104.43(14) . .
O2 Si1 Yb1 29.87(8) . .
O2 Si1 Na3 133.01(9) . .
O2 Si1 Na4 153.22(9) . 3_665
O2 Si1 Na4 43.01(8) . 1_445
O2 Si1 Na4 87.45(9) . 9_545
O2 Si1 Na4 74.65(9) . 2_655
O2 Si1 O1 110.57(12) . .
O2 Si1 O4 108.31(14) . .
O3 Si1 Yb1 129.84(9) . .
O3 Si1 Na3 110.00(9) . .
O3 Si1 Na4 155.53(9) . 2_655
O3 Si1 Na4 69.93(9) . 1_445
O3 Si1 Na4 42.21(8) . 3_665
O3 Si1 Na4 80.65(9) . 9_545
O3 Si1 O1 111.81(12) . .
O3 Si1 O2 112.64(12) . .
O3 Si1 O4 108.67(14) . .
O4 Si1 Yb1 79.02(11) . .
O4 Si1 Na3 37.45(10) . .
O4 Si1 Na4 128.50(10) . 1_445
O4 Si1 Na4 89.76(12) . 2_655
O4 Si1 Na4 92.02(12) . 3_665
O4 Si1 Na4 155.61(11) . 9_545
Na4 Na1 Na4 180.00(5) 9_545 3_565
Na4 Na1 Na4 180.00(7) 1_445 7_665
Na4 Na1 Na4 73.18(3) 9_545 1_445
Na4 Na1 Na4 73.18(3) 9_545 2_655
Na4 Na1 Na4 180.00(7) 2_655 8_455
Na4 Na1 Na4 106.82(3) 9_545 7_665
Na4 Na1 Na4 106.82(3) 3_565 1_445
Na4 Na1 Na4 73.18(3) 2_655 7_665
Na4 Na1 Na4 73.18(3) 8_455 1_445
Na4 Na1 Na4 73.18(3) 3_565 7_665
Na4 Na1 Na4 106.82(3) 3_565 2_655
Na4 Na1 Na4 106.82(3) 8_455 7_665
Na4 Na1 Na4 106.82(3) 9_545 8_455
Na4 Na1 Na4 73.18(3) 3_565 8_455
Na4 Na1 Na4 106.82(3) 2_655 1_445
O2 Na1 Na4 63.99(6) 8 9_545
O2 Na1 Na4 44.42(6) 7 7_665
O2 Na1 Na4 72.25(5) 8 1_445
O2 Na1 Na4 116.01(6) 2 9_545
O2 Na1 Na4 63.99(6) 7 8_455
O2 Na1 Na4 107.75(5) 7 9_545
O2 Na1 Na4 63.99(6) 3 1_445
O2 Na1 Na4 44.42(6) 9 9_545
O2 Na1 Na4 44.42(6) 8 8_455
O2 Na1 Na4 135.58(6) 3 9_545
O2 Na1 Na4 72.25(5) 3 8_455
O2 Na1 Na4 72.25(5) . 9_545
O2 Na1 Na4 135.58(6) 7 1_445
O2 Na1 Na4 116.01(6) 8 3_565
O2 Na1 Na4 107.75(5) 8 7_665
O2 Na1 Na4 63.99(6) 2 3_565
O2 Na1 Na4 116.01(6) 3 7_665
O2 Na1 Na4 72.25(5) 7 3_565
O2 Na1 Na4 135.58(6) 2 8_455
O2 Na1 Na4 135.58(6) 9 3_565
O2 Na1 Na4 107.75(5) 9 8_455
O2 Na1 Na4 44.42(6) 3 3_565
O2 Na1 Na4 116.01(6) . 8_455
O2 Na1 Na4 107.75(5) . 3_565
O2 Na1 Na4 107.75(5) 2 1_445
O2 Na1 Na4 135.58(6) 8 2_655
O2 Na1 Na4 116.01(6) 9 1_445
O2 Na1 Na4 44.42(6) 2 2_655
O2 Na1 Na4 44.42(6) . 1_445
O2 Na1 Na4 116.01(6) 7 2_655
O2 Na1 Na4 72.25(5) 2 7_665
O2 Na1 Na4 72.25(5) 9 2_655
O2 Na1 Na4 63.99(6) 9 7_665
O2 Na1 Na4 107.75(5) 3 2_655
O2 Na1 Na4 63.99(6) . 2_655
O2 Na1 Na4 135.58(6) . 7_665
O2 Na1 O2 110.69(8) 8 3
O2 Na1 O2 180.00(19) 9 3
O2 Na1 O2 69.31(8) 3 .
O2 Na1 O2 69.31(8) 2 3
O2 Na1 O2 69.31(8) 2 .
O2 Na1 O2 110.69(8) 7 3
O2 Na1 O2 110.69(8) 2 9
O2 Na1 O2 180.00(12) 8 2
O2 Na1 O2 110.69(8) 8 .
O2 Na1 O2 69.31(8) 8 7
O2 Na1 O2 110.69(8) 9 .
O2 Na1 O2 110.69(8) 2 7
O2 Na1 O2 69.31(8) 7 9
O2 Na1 O2 69.31(8) 8 9
O2 Na1 O2 180.0 7 .
Yb2 Na2 Yb2 180.0 . 10
Yb2 Na2 Na4 125.66(2) 10 7_765
Yb2 Na2 Na4 54.34(2) . 9_545
Yb2 Na2 Na4 54.34(2) 10 6_544
Yb2 Na2 Na4 125.66(2) . 4_764
Yb2 Na2 Na4 54.34(2) 10 4_764
Yb2 Na2 Na4 125.66(2) 10 9_545
Yb2 Na2 Na4 125.66(2) . 6_544
Yb2 Na2 Na4 54.34(2) . 7_765
Na4 Na2 Na4 71.32(4) 7_765 4_764
Na4 Na2 Na4 89.44(3) 7_765 9_545
Na4 Na2 Na4 89.44(3) 4_764 6_544
Na4 Na2 Na4 132.063(14) 4_764 9_545
Na4 Na2 Na4 132.063(14) 7_765 6_544
Na4 Na2 Na4 71.32(4) 6_544 9_545
O3 Na2 Yb2 44.16(5) 7_655 .
O3 Na2 Yb2 44.16(5) 9 .
O3 Na2 Yb2 135.84(5) 4_654 .
O3 Na2 Yb2 44.16(5) 8_665 .
O3 Na2 Yb2 135.84(5) 7_655 10
O3 Na2 Yb2 135.84(5) 8_665 10
O3 Na2 Yb2 44.16(5) 5_664 10
O3 Na2 Yb2 135.84(5) 5_664 .
O3 Na2 Yb2 44.16(5) 4_654 10
O3 Na2 Yb2 135.84(5) 6_554 .
O3 Na2 Yb2 135.84(5) 9 10
O3 Na2 Yb2 44.16(5) 6_554 10
O3 Na2 Na4 104.12(5) 7_655 4_764
O3 Na2 Na4 53.67(6) 4_654 4_764
O3 Na2 Na4 37.11(5) 7_655 9_545
O3 Na2 Na4 92.23(6) 8_665 4_764
O3 Na2 Na4 53.67(6) 7_655 7_765
O3 Na2 Na4 53.67(6) 9 9_545
O3 Na2 Na4 166.35(5) 5_664 9_545
O3 Na2 Na4 166.35(5) 6_554 7_765
O3 Na2 Na4 104.12(5) 4_654 7_765
O3 Na2 Na4 92.23(5) 5_664 7_765
O3 Na2 Na4 97.78(5) 9 7_765
O3 Na2 Na4 53.67(6) 6_554 6_544
O3 Na2 Na4 97.78(5) 8_665 9_545
O3 Na2 Na4 104.12(5) 9 6_544
O3 Na2 Na4 104.12(5) 6_554 9_545
O3 Na2 Na4 97.78(5) 6_554 4_764
O3 Na2 Na4 166.35(5) 9 4_764
O3 Na2 Na4 37.11(5) 5_664 4_764
O3 Na2 Na4 37.11(5) 8_665 7_765
O3 Na2 Na4 166.35(5) 8_665 6_544
O3 Na2 Na4 97.78(5) 5_664 6_544
O3 Na2 Na4 37.11(5) 4_654 6_544
O3 Na2 Na4 92.23(5) 7_655 6_544
O3 Na2 Na4 92.23(6) 4_654 9_545
O3 Na2 O3 139.23(4) 7_655 5_664
O3 Na2 O3 74.22(8) 4_654 5_664
O3 Na2 O3 139.23(4) 4_654 8_665
O3 Na2 O3 91.67(10) 8_665 5_664
O3 Na2 O3 91.67(10) 6_554 9
O3 Na2 O3 74.22(8) 4_654 6_554
O3 Na2 O3 74.22(8) 7_655 9
O3 Na2 O3 139.23(4) 7_655 6_554
O3 Na2 O3 139.23(4) 5_664 9
O3 Na2 O3 139.23(4) 8_665 6_554
O3 Na2 O3 91.67(10) 4_654 7_655
O3 Na2 O3 74.22(8) 5_664 6_554
O3 Na2 O3 74.22(8) 7_655 8_665
O3 Na2 O3 139.23(4) 4_654 9
O3 Na2 O3 74.22(8) 8_665 9
Yb2 Na3 Yb2 180.0 10_556 .
Yb2 Na3 Na4 56.09(2) . 3_665
Yb2 Na3 Na4 123.91(2) 10_556 3_665
Si1 Na3 Yb2 116.758(13) 2_655 10_556
Si1 Na3 Yb2 116.759(13) 10_556 .
Si1 Na3 Yb2 63.241(13) 2_655 .
Si1 Na3 Yb2 116.758(13) . 10_556
Si1 Na3 Yb2 63.241(13) 3_665 .
Si1 Na3 Yb2 63.241(13) 10_556 10_556
Si1 Na3 Yb2 63.242(13) . .
Si1 Na3 Yb2 63.242(13) 12_666 10_556
Si1 Na3 Yb2 116.759(13) 12_666 .
Si1 Na3 Yb2 116.759(13) 3_665 10_556
Si1 Na3 Yb2 116.759(13) 11_656 .
Si1 Na3 Yb2 63.241(13) 11_656 10_556
Si1 Na3 Si1 53.52(3) 11_656 2_655
Si1 Na3 Si1 126.967(7) 11_656 3_665
Si1 Na3 Si1 53.52(3) 12_666 3_665
Si1 Na3 Si1 101.299(16) 11_656 10_556
Si1 Na3 Si1 101.300(16) . 3_665
Si1 Na3 Si1 126.967(7) 2_655 10_556
Si1 Na3 Si1 101.299(16) 10_556 12_666
Si1 Na3 Si1 53.52(3) . 10_556
Si1 Na3 Si1 101.299(16) 2_655 3_665
Si1 Na3 Si1 126.967(7) 11_656 .
Si1 Na3 Si1 126.967(7) 10_556 3_665
Si1 Na3 Si1 101.300(16) 2_655 .
Si1 Na3 Si1 126.967(7) . 12_666
Si1 Na3 Si1 101.299(16) 11_656 12_666
Si1 Na3 Si1 126.967(7) 2_655 12_666
Si1 Na3 Na4 172.79(2) 12_666 3_665
Si1 Na3 Na4 82.45(2) 11_656 3_665
Si1 Na3 Na4 83.85(2) 10_556 3_665
Si1 Na3 Na4 50.67(2) 2_655 3_665
Si1 Na3 Na4 52.45(2) . 3_665
Si1 Na3 Na4 119.33(2) 3_665 3_665
O4 Na3 Yb2 90.0 2_655 10_556
O4 Na3 Yb2 90.0 . 10_556
O4 Na3 Yb2 90.0 3_665 10_556
O4 Na3 Yb2 90.0 3_665 .
O4 Na3 Yb2 90.0 2_655 .
O4 Na3 Yb2 90.0 . .
O4 Na3 Si1 117.65(7) . 2_655
O4 Na3 Si1 115.38(7) 3_665 11_656
O4 Na3 Si1 115.38(7) 3_665 2_655
O4 Na3 Si1 26.788(14) 2_655 2_655
O4 Na3 Si1 26.788(14) 3_665 12_666
O4 Na3 Si1 26.788(14) . 10_556
O4 Na3 Si1 26.788(14) 3_665 3_665
O4 Na3 Si1 117.65(7) 3_665 .
O4 Na3 Si1 115.38(7) . 12_666
O4 Na3 Si1 117.65(7) . 11_656
O4 Na3 Si1 115.38(7) 2_655 .
O4 Na3 Si1 117.65(7) 2_655 3_665
O4 Na3 Si1 115.38(7) . 3_665
O4 Na3 Si1 26.788(14) 2_655 11_656
O4 Na3 Si1 115.38(7) 2_655 10_556
O4 Na3 Si1 117.65(7) 2_655 12_666
O4 Na3 Si1 26.787(14) . .
O4 Na3 Si1 117.65(7) 3_665 10_556
O4 Na3 Na4 146.02(2) 3_665 3_665
O4 Na3 Na4 67.38(7) . 3_665
O4 Na3 Na4 63.60(7) 2_655 3_665
O4 Na3 O4 120.0 . 3_665
O4 Na3 O4 120.0 2_655 3_665
O4 Na3 O4 120.0 2_655 .
Yb2 Na4 Yb1 128.25(4) 7_765 1_665
Yb2 Na4 Yb1 126.03(4) . 1_665
Yb2 Na4 Yb2 105.72(4) 7_765 .
Yb2 Na4 Si1 68.47(3) 7_765 2_655
Yb2 Na4 Na1 113.07(4) 7_765 1_665
Si1 Na4 Yb1 128.32(4) 8_665 1_665
Si1 Na4 Yb1 59.92(3) 1_665 1_665
Si1 Na4 Yb1 60.23(3) 3_665 1_665
Si1 Na4 Yb1 131.16(5) 2_655 1_665
Si1 Na4 Yb2 171.53(5) 3_665 7_765
Si1 Na4 Yb2 70.64(3) 8_665 7_765
Si1 Na4 Yb2 168.34(5) 1_665 .
Si1 Na4 Yb2 69.17(3) 1_665 7_765
Si1 Na4 Yb2 65.80(3) 3_665 .
Si1 Na4 Yb2 64.87(3) 2_655 .
Si1 Na4 Yb2 64.98(3) 8_665 .
Si1 Na4 Si1 120.27(5) 1_665 2_655
Si1 Na4 Si1 104.33(5) 8_665 3_665
Si1 Na4 Si1 100.11(4) 8_665 2_655
Si1 Na4 Si1 103.37(5) 8_665 1_665
Si1 Na4 Si1 119.10(5) 3_665 1_665
Si1 Na4 Si1 106.54(5) 3_665 2_655
Si1 Na4 Na1 168.21(5) 2_655 1_665
Si1 Na4 Na1 70.35(3) 3_665 1_665
Si1 Na4 Na1 69.85(3) 1_665 1_665
Si1 Na4 Na1 70.39(3) 8_665 1_665
Na1 Na4 Yb1 57.94(2) 1_665 1_665
Na1 Na4 Yb2 104.03(4) 1_665 .
O1 Na4 Yb1 128.05(7) 8_665 1_665
O1 Na4 Yb1 89.80(7) 3_665 1_665
O1 Na4 Yb2 43.05(5) 8_665 7_765
O1 Na4 Yb2 141.72(8) 3_665 7_765
O1 Na4 Yb2 89.63(6) 8_665 .
O1 Na4 Yb2 36.43(6) 3_665 .
O1 Na4 Si1 133.62(7) 8_665 3_665
O1 Na4 Si1 79.57(6) 8_665 1_665
O1 Na4 Si1 30.61(5) 8_665 8_665
O1 Na4 Si1 90.62(7) 3_665 2_655
O1 Na4 Si1 29.87(6) 3_665 3_665
O1 Na4 Si1 96.05(7) 8_665 2_655
O1 Na4 Si1 146.04(8) 3_665 1_665
O1 Na4 Si1 82.73(7) 3_665 8_665
O1 Na4 Na1 81.42(7) 3_665 1_665
O1 Na4 Na1 79.32(6) 8_665 1_665
O1 Na4 O1 113.18(7) 3_665 8_665
O2 Na4 Yb1 34.11(6) 1_665 1_665
O2 Na4 Yb2 97.35(7) 1_665 7_765
O2 Na4 Yb2 151.82(7) 1_665 .
O2 Na4 Si1 90.74(7) 1_665 3_665
O2 Na4 Si1 109.42(8) 1_665 8_665
O2 Na4 Si1 28.65(6) 1_665 1_665
O2 Na4 Si1 140.84(8) 1_665 2_655
O2 Na4 Na1 50.90(6) 1_665 1_665
O2 Na4 O1 96.60(9) 1_665 8_665
O2 Na4 O1 117.61(9) 1_665 3_665
O2 Na4 O3 120.36(9) 1_665 2_655
O3 Na4 Yb1 129.98(8) 2_655 1_665
O3 Na4 Yb2 43.70(6) 2_655 7_765
O3 Na4 Yb2 87.74(7) 2_655 .
O3 Na4 Si1 94.77(7) 2_655 1_665
O3 Na4 Si1 27.64(6) 2_655 2_655
O3 Na4 Si1 97.65(7) 2_655 8_665
O3 Na4 Si1 132.89(8) 2_655 3_665
O3 Na4 Na1 156.68(8) 2_655 1_665
O3 Na4 O1 80.73(9) 2_655 8_665
O3 Na4 O1 117.80(9) 2_655 3_665
Yb2 O1 Na4 86.14(8) . 9_545
Yb2 O1 Na4 104.29(10) . 2_655
Si1 O1 Yb2 148.72(14) . .
Si1 O1 Na4 97.75(11) . 9_545
Si1 O1 Na4 104.09(11) . 2_655
Na4 O1 Na4 107.28(10) 2_655 9_545
Yb1 O2 Na1 90.83(7) . .
Yb1 O2 Na4 110.90(10) . 1_445
Si1 O2 Yb1 129.16(12) . .
Si1 O2 Na1 124.04(12) . .
Si1 O2 Na4 108.34(12) . 1_445
Na4 O2 Na1 84.68(8) 1_445 .
Yb2 O3 Na2 84.27(7) 7_655 7_655
Yb2 O3 Na4 89.81(8) 7_655 3_665
Si1 O3 Yb2 143.31(13) . 7_655
Si1 O3 Na2 118.75(12) . 7_655
Si1 O3 Na4 110.14(12) . 3_665
Na4 O3 Na2 102.63(9) 3_665 7_655
Si1 O4 Si1 128.2(2) . 10_556
Si1 O4 Na3 115.76(10) . .
Si1 O4 Na3 115.76(10) 10_556 .

loop_
_geom_bond_atom_site_label_1
_geom_bond_atom_site_label_2
_geom_bond_distance
_geom_bond_site_symmetry_2
Yb1 Si1 3.5068(8) .
Yb1 Si1 3.5069(8) 11_556
Yb1 Si1 3.5069(8) 3
Yb1 Si1 3.5069(8) 10_556
Yb1 Na1 3.42967(10) .
Yb1 Na1 3.42967(10) 4
Yb1 O2 2.252(2) 3
Yb1 O2 2.252(2) .
Yb1 O2 2.252(2) 11_556
Yb1 O2 2.252(2) 12_556
Yb1 O2 2.252(2) 10_556
Yb1 O2 2.252(2) 2
Yb2 Na2 3.1771(2) .
Yb2 Na4 3.2199(13) 7_765
Yb2 Na4 3.2199(13) 8_565
Yb2 Na4 3.5949(13) 3_665
Yb2 Na4 3.2199(13) 9_545
Yb2 Na4 3.5948(13) .
Yb2 O1 2.203(2) 3_665
Yb2 O1 2.203(2) .
Yb2 O1 2.203(2) 2_655
Yb2 O3 2.225(2) 8_665
Yb2 O3 2.225(2) 9
Yb2 O3 2.225(2) 7_655
Si1 Na3 3.3307(8) .
Si1 Na4 3.2053(15) 1_445
Si1 Na4 3.2632(15) 3_665
Si1 Na4 3.1637(15) 2_655
Si1 Na4 3.1608(16) 9_545
Si1 O1 1.624(2) .
Si1 O2 1.619(2) .
Si1 O3 1.613(2) .
Si1 O4 1.6668(16) .
Na1 Na4 3.2768(13) 1_445
Na1 Na4 3.2768(13) 8_455
Na1 Na4 3.2768(13) 7_665
Na1 Na4 3.2768(13) 9_545
Na1 Na4 3.2768(13) 3_565
Na1 Na4 3.2768(13) 2_655
Na1 O2 2.554(2) 8
Na1 O2 2.554(2) 3
Na1 O2 2.554(2) 9
Na1 O2 2.554(2) 2
Na1 O2 2.554(2) 7
Na1 O2 2.554(2) .
Na2 Yb2 3.1771(2) 10
Na2 Na4 3.7769(13) 9_545
Na2 Na4 3.7769(13) 6_544
Na2 Na4 3.7768(13) 7_765
Na2 Na4 3.7768(13) 4_764
Na2 O3 2.501(2) 5_664
Na2 O3 2.501(2) 6_554
Na2 O3 2.501(2) 7_655
Na2 O3 2.501(2) 4_654
Na2 O3 2.501(2) 8_665
Na2 O3 2.501(2) 9
Na3 Yb2 3.6823(2) 10_556
Na3 Si1 3.3308(8) 3_665
Na3 Si1 3.3308(8) 2_655
Na3 Si1 3.3308(8) 11_656
Na3 Si1 3.3308(8) 12_666
Na3 Si1 3.3308(8) 10_556
Na3 Na4 3.9471(14) 3_665
Na3 O4 2.249(3) 2_655
Na3 O4 2.249(3) .
Na3 O4 2.249(3) 3_665
Na4 Yb1 3.7521(13) 1_665
Na4 Yb2 3.2199(13) 7_765
Na4 Si1 3.2631(15) 2_655
Na4 Si1 3.1607(16) 8_665
Na4 Si1 3.1638(15) 3_665
Na4 Si1 3.2053(15) 1_665
Na4 Na1 3.2768(13) 1_665
Na4 O1 2.348(3) 3_665
Na4 O1 2.501(3) 8_665
Na4 O2 2.303(3) 1_665
Na4 O3 2.335(3) 2_655
O1 Na4 2.501(3) 9_545
O1 Na4 2.348(3) 2_655
O2 Na4 2.303(3) 1_445
O3 Yb2 2.225(2) 7_655
O3 Na2 2.501(2) 7_655
O3 Na4 2.335(3) 3_665
O4 Si1 1.6668(16) 10_556
